data_7120199
loop_
_publ_author_name
'Silk, Mitchell'
'Newman, Janet'
'Ratcliffe, Julian'
'White, Jacinta'
'Caradoc-Davies, Tom'
'Price, Jason R.'
'Perrier, Sebastien'
'Thompson, Philip Evan'
'Chalmers, David K.'

_publ_section_title
;
 Parallel and Antiparallel Cyclic D/L Peptide Nanotubes
;
_journal_name_full 'Chem. Commun.'
_journal_paper_doi 10.1039/C7CC00846E
_journal_year 2017
_chemical_absolute_configuration syn
_chemical_formula_moiety 'C44 H78 N10 O12, 18(H2 O)'
_chemical_formula_sum 'C44 H114 N10 O30'
_chemical_formula_weight 1263.45
_chemical_properties_physical ', Air-sensitive,radiation damage'
_space_group_crystal_system orthorhombic
_space_group_IT_number 18
_space_group_name_Hall 'P 2 2ab'
_space_group_name_H-M_alt 'P 21 21 2'
_symmetry_space_group_name_Hall 'P 2 2ab'
_symmetry_space_group_name_H-M 'P 21 21 2'
_atom_sites_solution_hydrogens geom
_audit_creation_method SHELXL-2014/7
_audit_update_record
;
2017-05-19 deposited with the CCDC.
2017-05-30 downloaded from the CCDC.
;
_cell_angle_alpha 90
_cell_angle_beta 90
_cell_angle_gamma 90
_cell_formula_units_Z 4
_cell_length_a 25.256(5)
_cell_length_b 26.729(5)
_cell_length_c 9.5380(19)
_cell_measurement_reflns_used 2469
_cell_measurement_temperature 100(2)
_cell_volume 6439(2)
_computing_cell_refinement 'XDS (Kabsch, 1993)'
_computing_data_collection 'BluIce (McPhillips, 2002)'
_computing_data_reduction 'XDS (Kabsch, 1993)'
_computing_molecular_graphics 'SHELXLE (H\"ubschle, 2011)'
_computing_publication_material 'enCIFer (Allen, 2004)'
_computing_structure_refinement 'SHELXL-2014/7 (Sheldrick, 2014)'
_computing_structure_solution 'SHELXT-2014 (Sheldrick, 1990)'
_diffrn_ambient_temperature 100(2)
_diffrn_measured_fraction_theta_full 0.973
_diffrn_measured_fraction_theta_max 0.973
_diffrn_measurement_device_type 'ADSC Quantum 315r'
_diffrn_measurement_method 'Phi Scan'
_diffrn_radiation_type synchrotron
_diffrn_radiation_wavelength 0.71073
_diffrn_reflns_av_R_equivalents 0.1257
_diffrn_reflns_av_unetI/netI 0.0903
_diffrn_reflns_Laue_measured_fraction_full 0.973
_diffrn_reflns_Laue_measured_fraction_max 0.973
_diffrn_reflns_limit_h_max 28
_diffrn_reflns_limit_h_min -28
_diffrn_reflns_limit_k_max 29
_diffrn_reflns_limit_k_min -29
_diffrn_reflns_limit_l_max 10
_diffrn_reflns_limit_l_min -10
_diffrn_reflns_number 36610
_diffrn_reflns_point_group_measured_fraction_full 0.970
_diffrn_reflns_point_group_measured_fraction_max 0.970
_diffrn_reflns_theta_full 23.327
_diffrn_reflns_theta_max 23.327
_diffrn_reflns_theta_min 1.109
_diffrn_source 'MX2 Beamline Australian Synchrotron'
_exptl_absorpt_coefficient_mu 0.109
_exptl_absorpt_correction_type multi-scan
_exptl_absorpt_process_details 'XDS (Kabsch, 1993)'
_exptl_crystal_colour colourless
_exptl_crystal_density_diffrn 1.303
_exptl_crystal_description needle
_exptl_crystal_F_000 2752
_exptl_crystal_size_max 0.3
_exptl_crystal_size_mid 0.002
_exptl_crystal_size_min 0.001
_platon_squeeze_details )
_refine_diff_density_max 0.442
_refine_diff_density_min -0.229
_refine_diff_density_rms 0.045
_refine_ls_abs_structure_details
;
 Flack x determined using 1635 quotients [(I+)-(I-)]/[(I+)+(I-)]
 (Parsons, Flack and Wagner, Acta Cryst. B69 (2013) 249-259).
;
_refine_ls_abs_structure_Flack -0.5(10)
_refine_ls_extinction_method none
_refine_ls_goodness_of_fit_ref 0.967
_refine_ls_hydrogen_treatment constr
_refine_ls_matrix_type full
_refine_ls_number_parameters 672
_refine_ls_number_reflns 9053
_refine_ls_number_restraints 604
_refine_ls_restrained_S_all 0.956
_refine_ls_R_factor_all 0.1277
_refine_ls_R_factor_gt 0.0713
_refine_ls_shift/su_max 0.000
_refine_ls_shift/su_mean 0.000
_refine_ls_structure_factor_coef Fsqd
_refine_ls_weighting_details 'w=1/[\s^2^(Fo^2^)+(0.1208P)^2^] where P=(Fo^2^+2Fc^2^)/3'
_refine_ls_weighting_scheme calc
_refine_ls_wR_factor_gt 0.1768
_refine_ls_wR_factor_ref 0.2103
_reflns_Friedel_coverage 0.783
_reflns_Friedel_fraction_full 0.967
_reflns_Friedel_fraction_max 0.967
_reflns_number_gt 5139
_reflns_number_total 9053
_reflns_threshold_expression 'I > 2\s(I)'
_cod_data_source_file c7cc00846e2.cif
_cod_data_source_block structure_1_sq
_cod_database_code 7120199
_shelx_shelxl_version_number 2014/7
_shelx_space_group_comment
;
The symmetry employed for this shelxl refinement is uniquely defined
by the following loop, which should always be used as a source of
symmetry information in preference to the above space-group names.
They are only intended as comments.
;
_platon_squeeze_void_probe_radius 1.20

loop_
_space_group_symop_operation_xyz
'x, y, z'
'-x, -y, z'
'-x+1/2, y+1/2, -z'
'x+1/2, -y+1/2, -z'

loop_
_atom_site_label
_atom_site_type_symbol
_atom_site_fract_x
_atom_site_fract_y
_atom_site_fract_z
_atom_site_U_iso_or_equiv
_atom_site_adp_type
_atom_site_occupancy
_atom_site_site_symmetry_order
_atom_site_calc_flag
_atom_site_refinement_flags_posn
_atom_site_refinement_flags_adp
_atom_site_refinement_flags_occupancy
_atom_site_disorder_assembly
_atom_site_disorder_group
O1 O 0.4975(2) 0.3176(3) 0.9254(5) 0.089(2) Uani 1 1 d . U . . .
N1 N 0.5914(2) 0.3487(2) 0.7810(6) 0.0586(15) Uani 1 1 d . U . . .
H1 H 0.5935 0.3518 0.8726 0.070 Uiso 1 1 calc R U . . .
C1 C 0.5529(3) 0.3136(3) 0.7247(7) 0.0599(18) Uani 1 1 d . U . . .
H1A H 0.5490 0.3186 0.6214 0.072 Uiso 1 1 calc R U . . .
C19 C 0.2737(4) 0.6643(4) 0.8411(11) 0.106(3) Uani 1 1 d . U . . .
H19A H 0.2970 0.6897 0.7975 0.127 Uiso 1 1 calc R U . . .
H19B H 0.2852 0.6602 0.9397 0.127 Uiso 1 1 calc R U . . .
O6 O 0.3766(2) 0.6238(2) 0.5736(5) 0.0801(17) Uani 1 1 d . U . . .
C6 C 0.5009(3) 0.3238(3) 0.7976(7) 0.061(2) Uani 1 1 d . U . . .
C5 C 0.5309(5) 0.2185(5) 0.5415(11) 0.125(4) Uani 1 1 d . U . . .
H5A H 0.5191 0.2517 0.5113 0.188 Uiso 1 1 calc R U . . .
H5B H 0.5054 0.1932 0.5100 0.188 Uiso 1 1 calc R U . . .
H5C H 0.5657 0.2113 0.5008 0.188 Uiso 1 1 calc R U . . .
C52 C 0.6686(3) 0.4842(3) 0.2997(7) 0.0499(17) Uani 1 1 d . U . . .
O5 O 0.3160(2) 0.5061(2) 0.9315(5) 0.0727(15) Uani 1 1 d . U . . .
O4 O 0.3916(2) 0.3992(2) 0.5790(5) 0.0771(17) Uani 1 1 d . U . . .
N4 N 0.3320(2) 0.5437(2) 0.7226(6) 0.0537(14) Uani 1 1 d . U . . .
H4 H 0.3370 0.5396 0.6321 0.064 Uiso 1 1 calc R U . . .
C4 C 0.5553(6) 0.1673(4) 0.7507(16) 0.163(6) Uani 1 1 d . U . . .
H4A H 0.5317 0.1406 0.7179 0.244 Uiso 1 1 calc R U . . .
H4B H 0.5564 0.1671 0.8534 0.244 Uiso 1 1 calc R U . . .
H4C H 0.5910 0.1618 0.7135 0.244 Uiso 1 1 calc R U . . .
C49 C 0.7562(3) 0.4048(3) 0.3401(7) 0.072(2) Uani 1 1 d . U . . .
H49A H 0.7341 0.3796 0.3884 0.086 Uiso 1 1 calc R U . . .
H49B H 0.7589 0.4345 0.4016 0.086 Uiso 1 1 calc R U . . .
N3 N 0.3528(2) 0.4187(2) 0.7848(6) 0.0556(15) Uani 1 1 d . U . . .
H3 H 0.3554 0.4158 0.8765 0.067 Uiso 1 1 calc R U . . .
C8A C 0.3651(14) 0.3055(8) 0.754(3) 0.086(6) Uani 0.65 1 d D U P A 1
H8A1 H 0.3356 0.3130 0.8192 0.103 Uiso 0.65 1 calc R U P A 1
H8A2 H 0.3512 0.3092 0.6578 0.103 Uiso 0.65 1 calc R U P A 1
O2A O 0.3994(5) 0.2293(5) 0.6770(12) 0.122(4) Uani 0.65 1 d D U P A 1
O3A O 0.3719(7) 0.2351(6) 0.8847(16) 0.127(5) Uani 0.65 1 d D U P A 1
C9A C 0.3792(11) 0.2546(7) 0.773(2) 0.107(5) Uani 0.65 1 d D U P A 1
O34A O 0.4962(17) 0.3492(14) 0.421(2) 0.077(10) Uani 0.5 1 d . U P B 1
C51A C 0.8469(12) 0.3827(14) 0.453(4) 0.104(11) Uani 0.5 1 d . U P C 1
H51A H 0.8465 0.4161 0.4975 0.125 Uiso 0.5 1 calc R U P C 1
H51B H 0.8330 0.3579 0.5202 0.125 Uiso 0.5 1 calc R U P C 1
N35A N 0.9011(11) 0.3694(13) 0.411(4) 0.138(14) Uani 0.5 1 d . U P C 1
H35A H 0.9143 0.3463 0.4716 0.208 Uiso 0.5 1 calc R U P C 1
H35B H 0.9218 0.3972 0.4122 0.208 Uiso 0.5 1 calc R U P C 1
H35C H 0.9007 0.3563 0.3226 0.208 Uiso 0.5 1 calc R U P C 1
C8B C 0.367(3) 0.2982(16) 0.730(6) 0.091(9) Uani 0.35 1 d D U P A 2
H8B1 H 0.3302 0.3101 0.7284 0.109 Uiso 0.35 1 calc R U P A 2
H8B2 H 0.3765 0.2863 0.6350 0.109 Uiso 0.35 1 calc R U P A 2
C9B C 0.372(3) 0.2582(13) 0.827(4) 0.121(9) Uani 0.35 1 d D U P A 2
O3B O 0.3608(18) 0.2536(14) 0.949(3) 0.166(10) Uani 0.35 1 d D U P A 2
O2B O 0.3844(16) 0.2149(11) 0.805(4) 0.168(10) Uani 0.35 1 d D U P A 2
O34B O 0.5006(16) 0.3667(14) 0.398(2) 0.069(8) Uani 0.5 1 d . U P B 2
C51B C 0.8316(11) 0.3587(14) 0.454(3) 0.102(12) Uani 0.5 1 d . U P C 2
H51C H 0.8087 0.3300 0.4787 0.122 Uiso 0.5 1 calc R U P C 2
H51D H 0.8303 0.3833 0.5311 0.122 Uiso 0.5 1 calc R U P C 2
N35B N 0.8896(11) 0.3407(14) 0.431(5) 0.158(19) Uani 0.5 1 d . U P C 2
H35D H 0.8934 0.3293 0.3411 0.237 Uiso 0.5 1 calc R U P C 2
H35E H 0.8971 0.3155 0.4916 0.237 Uiso 0.5 1 calc R U P C 2
H35F H 0.9123 0.3666 0.4453 0.237 Uiso 0.5 1 calc R U P C 2
C3 C 0.5348(4) 0.2172(4) 0.7004(11) 0.094(3) Uani 1 1 d . U . . .
H3A H 0.4985 0.2224 0.7401 0.113 Uiso 1 1 calc R U . . .
N2 N 0.4593(2) 0.3348(2) 0.7158(6) 0.0543(15) Uani 1 1 d . U . . .
H2 H 0.4634 0.3357 0.6242 0.065 Uiso 1 1 calc R U . . .
C2 C 0.5712(3) 0.2589(3) 0.7556(10) 0.086(3) Uani 1 1 d . U . . .
H2A H 0.6068 0.2541 0.7144 0.103 Uiso 1 1 calc R U . . .
H2B H 0.5746 0.2549 0.8584 0.103 Uiso 1 1 calc R U . . .
C7 C 0.4074(3) 0.3454(3) 0.7753(8) 0.0618(19) Uani 1 1 d . U . . .
H7 H 0.4114 0.3522 0.8779 0.074 Uiso 1 1 calc R U . A 1
C18 C 0.2813(3) 0.6197(4) 0.7728(9) 0.083(2) Uani 1 1 d . U . . .
H18A H 0.2734 0.6253 0.6724 0.100 Uiso 1 1 calc R U . . .
H18B H 0.2544 0.5959 0.8084 0.100 Uiso 1 1 calc R U . . .
C12 C 0.2578(3) 0.4323(3) 0.7622(9) 0.076(2) Uani 1 1 d . U . . .
H12A H 0.2529 0.4011 0.7078 0.091 Uiso 1 1 calc R U . . .
H12B H 0.2566 0.4232 0.8628 0.091 Uiso 1 1 calc R U . . .
C11 C 0.3143(3) 0.4534(3) 0.7290(8) 0.0605(19) Uani 1 1 d . U . . .
H11 H 0.3192 0.4574 0.6255 0.073 Uiso 1 1 calc R U . . .
C10 C 0.3847(3) 0.3908(3) 0.7054(7) 0.0583(18) Uani 1 1 d . U . . .
C14 C 0.1615(5) 0.4415(6) 0.7764(17) 0.177(6) Uani 1 1 d . U . . .
H14A H 0.1662 0.4260 0.8688 0.265 Uiso 1 1 calc R U . . .
H14B H 0.1517 0.4157 0.7080 0.265 Uiso 1 1 calc R U . . .
H14C H 0.1333 0.4667 0.7815 0.265 Uiso 1 1 calc R U . . .
C13 C 0.2122(4) 0.4660(4) 0.7320(14) 0.116(3) Uani 1 1 d . U . . .
H13 H 0.2167 0.4992 0.7787 0.139 Uiso 1 1 calc R U . . .
C15 C 0.2088(5) 0.4714(7) 0.5805(16) 0.179(7) Uani 1 1 d . U . . .
H15A H 0.2444 0.4765 0.5419 0.269 Uiso 1 1 calc R U . . .
H15B H 0.1866 0.5003 0.5575 0.269 Uiso 1 1 calc R U . . .
H15C H 0.1933 0.4411 0.5399 0.269 Uiso 1 1 calc R U . . .
C16 C 0.3212(3) 0.5037(3) 0.8032(8) 0.0591(18) Uani 1 1 d . U . . .
C17 C 0.3357(3) 0.5934(3) 0.7814(8) 0.0579(18) Uani 1 1 d . U . . .
H17 H 0.3467 0.5909 0.8818 0.069 Uiso 1 1 calc R U . . .
C50 C 0.8118(3) 0.3831(4) 0.3153(9) 0.091(3) Uani 1 1 d . U . . .
H50A H 0.8299 0.4032 0.2424 0.109 Uiso 1 1 calc R U . C 1
H50B H 0.8084 0.3485 0.2796 0.109 Uiso 1 1 calc R U . C 1
C48 C 0.7304(3) 0.4193(3) 0.2060(7) 0.0637(19) Uani 1 1 d . U . . .
H48A H 0.7320 0.3905 0.1411 0.076 Uiso 1 1 calc R U . . .
H48B H 0.7511 0.4468 0.1631 0.076 Uiso 1 1 calc R U . . .
C47 C 0.6721(3) 0.4364(3) 0.2190(7) 0.0535(17) Uani 1 1 d . U . . .
H47 H 0.6586 0.4430 0.1222 0.064 Uiso 1 1 calc R U . . .
C46 C 0.6169(2) 0.3625(3) 0.2002(7) 0.0466(15) Uani 1 1 d . U . . .
C45 C 0.6986(5) 0.2225(4) 0.1983(13) 0.130(4) Uani 1 1 d . U . . .
H45A H 0.6958 0.2249 0.0960 0.195 Uiso 1 1 calc R U . . .
H45B H 0.6802 0.1924 0.2308 0.195 Uiso 1 1 calc R U . . .
H45C H 0.7360 0.2207 0.2252 0.195 Uiso 1 1 calc R U . . .
C44 C 0.6845(4) 0.2704(4) 0.4206(9) 0.089(3) Uani 1 1 d . U . . .
H44A H 0.7228 0.2695 0.4366 0.133 Uiso 1 1 calc R U . . .
H44B H 0.6680 0.2415 0.4664 0.133 Uiso 1 1 calc R U . . .
H44C H 0.6698 0.3013 0.4598 0.133 Uiso 1 1 calc R U . . .
C43 C 0.6735(3) 0.2685(4) 0.2648(9) 0.081(2) Uani 1 1 d . U . . .
H43 H 0.6908 0.2985 0.2220 0.097 Uiso 1 1 calc R U . . .
C42 C 0.6151(3) 0.2711(3) 0.2290(7) 0.0605(18) Uani 1 1 d . U . . .
H42A H 0.5967 0.2431 0.2762 0.073 Uiso 1 1 calc R U . . .
H42B H 0.6110 0.2663 0.1266 0.073 Uiso 1 1 calc R U . . .
C41 C 0.5874(2) 0.3206(3) 0.2708(7) 0.0500(16) Uani 1 1 d . U . . .
H41 H 0.5886 0.3250 0.3748 0.060 Uiso 1 1 calc R U . . .
C40 C 0.4930(3) 0.3398(3) 0.2934(7) 0.0568(18) Uani 1 1 d . U . . .
C39 C 0.4120(4) 0.2579(4) 0.3343(10) 0.089(3) Uani 1 1 d . U . . .
O33 O 0.4000(3) 0.2109(3) 0.3328(7) 0.125(3) Uani 1 1 d . U . . .
O32 O 0.4165(4) 0.2798(3) 0.4530(7) 0.124(3) Uani 1 1 d . U . . .
C38 C 0.4194(3) 0.2828(3) 0.2071(9) 0.076(2) Uani 1 1 d . U . . .
H38A H 0.3852 0.2834 0.1563 0.091 Uiso 1 1 calc R U . . .
H38B H 0.4447 0.2633 0.1496 0.091 Uiso 1 1 calc R U . . .
C37 C 0.4403(3) 0.3377(3) 0.2196(8) 0.0599(18) Uani 1 1 d . U . . .
H37 H 0.4463 0.3500 0.1219 0.072 Uiso 1 1 calc R U . . .
C36 C 0.3677(3) 0.3943(3) 0.2016(7) 0.0469(16) Uani 1 1 d . U . . .
C34 C 0.2147(4) 0.3234(5) 0.2230(12) 0.123(4) Uani 1 1 d . U . . .
H34A H 0.2128 0.3271 0.1209 0.185 Uiso 1 1 calc R U . . .
H34B H 0.1855 0.3420 0.2664 0.185 Uiso 1 1 calc R U . . .
H34C H 0.2119 0.2879 0.2478 0.185 Uiso 1 1 calc R U . . .
C33 C 0.2670(3) 0.3439(3) 0.2753(9) 0.076(2) Uani 1 1 d . U . . .
H33 H 0.2961 0.3268 0.2226 0.091 Uiso 1 1 calc R U . . .
C32 C 0.2702(3) 0.4004(3) 0.2431(8) 0.0633(19) Uani 1 1 d . U . . .
H32A H 0.2624 0.4058 0.1425 0.076 Uiso 1 1 calc R U . . .
H32B H 0.2427 0.4181 0.2981 0.076 Uiso 1 1 calc R U . . .
C31 C 0.3242(3) 0.4234(3) 0.2767(7) 0.0493(16) Uani 1 1 d . U . . .
H31 H 0.3305 0.4235 0.3802 0.059 Uiso 1 1 calc R U . . .
O36 O 0.6614(2) 0.48501(19) 0.4281(5) 0.0669(15) Uani 1 1 d . U . . .
O35 O 0.62025(19) 0.3644(2) 0.0707(5) 0.0627(14) Uani 1 1 d . U . . .
C35 C 0.2741(4) 0.3325(4) 0.4286(9) 0.093(3) Uani 1 1 d . U . . .
H35G H 0.2438 0.3457 0.4813 0.139 Uiso 1 1 calc R U . . .
H35H H 0.3067 0.3483 0.4624 0.139 Uiso 1 1 calc R U . . .
H35I H 0.2764 0.2963 0.4420 0.139 Uiso 1 1 calc R U . . .
N34 N 0.6394(2) 0.3975(2) 0.2806(5) 0.0486(13) Uani 1 1 d . U . . .
H24 H 0.6343 0.3970 0.3718 0.058 Uiso 1 1 calc R U . . .
N32 N 0.40205(19) 0.3696(2) 0.2808(5) 0.0479(13) Uani 1 1 d . U . . .
H22 H 0.4010 0.3731 0.3725 0.057 Uiso 1 1 calc R U . . .
C22 C 0.3759(3) 0.6233(3) 0.7022(8) 0.0591(19) Uani 1 1 d . U . . .
N33 N 0.5331(2) 0.3211(2) 0.2228(6) 0.0549(15) Uani 1 1 d . U . . .
H23 H 0.5263 0.3079 0.1402 0.066 Uiso 1 1 calc R U . . .
C20 C 0.2156(5) 0.6846(5) 0.8406(13) 0.130(4) Uani 1 1 d . U . . .
H20A H 0.2131 0.7146 0.9011 0.156 Uiso 1 1 calc R U . . .
H20B H 0.2054 0.6944 0.7441 0.156 Uiso 1 1 calc R U . . .
O31 O 0.36722(19) 0.39129(19) 0.0720(5) 0.0641(14) Uani 1 1 d . U . . .
N31 N 0.3249(2) 0.4745(2) 0.2212(6) 0.0524(14) Uani 1 1 d . U . . .
H21 H 0.3209 0.4784 0.1303 0.063 Uiso 1 1 calc R U . . .
C21 C 0.1783(5) 0.6445(5) 0.8941(14) 0.127(4) Uani 1 1 d . U . . .
H21A H 0.1922 0.6310 0.9836 0.152 Uiso 1 1 calc R U . . .
H21B H 0.1773 0.6166 0.8257 0.152 Uiso 1 1 calc R U . . .
N5 N 0.1189(4) 0.6651(4) 0.9187(10) 0.137(4) Uani 1 1 d . U . . .
H5D H 0.1036 0.6719 0.8344 0.206 Uiso 1 1 calc R U . . .
H5E H 0.1201 0.6935 0.9712 0.206 Uiso 1 1 calc R U . . .
H5F H 0.0995 0.6415 0.9644 0.206 Uiso 1 1 calc R U . . .

loop_
_atom_site_aniso_label
_atom_site_aniso_U_11
_atom_site_aniso_U_22
_atom_site_aniso_U_33
_atom_site_aniso_U_23
_atom_site_aniso_U_13
_atom_site_aniso_U_12
O1 0.066(3) 0.169(6) 0.033(3) 0.002(3) -0.002(3) 0.011(4)
N1 0.067(4) 0.080(4) 0.029(3) -0.002(3) 0.000(3) 0.000(3)
C1 0.051(4) 0.089(5) 0.039(4) -0.009(4) -0.004(3) 0.001(3)
C19 0.120(7) 0.095(7) 0.102(7) -0.006(5) -0.016(6) 0.027(6)
O6 0.113(4) 0.100(4) 0.027(3) -0.005(3) 0.001(3) -0.029(4)
C6 0.052(4) 0.097(6) 0.034(4) -0.005(4) -0.002(3) 0.009(4)
C5 0.132(10) 0.109(9) 0.134(8) -0.025(7) -0.017(7) -0.007(8)
C52 0.054(4) 0.063(5) 0.032(4) -0.002(3) -0.005(3) 0.001(3)
O5 0.115(4) 0.071(4) 0.032(3) -0.003(2) 0.006(3) 0.006(3)
O4 0.084(4) 0.116(5) 0.031(3) 0.009(3) 0.006(2) 0.036(3)
N4 0.069(4) 0.065(4) 0.027(3) -0.003(3) 0.005(3) 0.001(3)
C4 0.172(12) 0.086(7) 0.231(14) 0.011(8) -0.051(11) -0.002(7)
C49 0.073(5) 0.091(6) 0.051(4) -0.007(4) -0.001(4) 0.009(4)
N3 0.064(3) 0.076(4) 0.027(3) -0.001(3) 0.007(3) 0.012(3)
C8A 0.079(8) 0.105(8) 0.073(12) 0.000(7) 0.019(7) -0.014(6)
O2A 0.121(9) 0.140(10) 0.106(9) -0.014(7) 0.010(7) 0.011(7)
O3A 0.154(13) 0.124(11) 0.103(11) 0.002(8) 0.025(9) 0.002(10)
C9A 0.112(11) 0.105(9) 0.105(11) -0.005(7) 0.012(9) -0.012(8)
O34A 0.062(13) 0.13(3) 0.033(6) -0.011(10) -0.008(7) 0.015(14)
C51A 0.094(14) 0.12(3) 0.097(13) -0.021(14) -0.008(11) 0.042(15)
N35A 0.085(12) 0.17(3) 0.16(3) -0.06(2) -0.024(13) 0.043(14)
C8B 0.076(14) 0.099(11) 0.097(17) 0.012(10) -0.011(13) -0.009(10)
C9B 0.14(2) 0.111(11) 0.109(16) 0.022(11) -0.013(15) -0.008(12)
O3B 0.22(2) 0.153(18) 0.121(15) 0.029(12) 0.004(15) 0.022(18)
O2B 0.25(2) 0.120(12) 0.130(18) 0.033(12) 0.020(19) 0.018(13)
O34B 0.045(8) 0.118(19) 0.045(9) -0.015(12) 0.003(8) 0.001(11)
C51B 0.076(14) 0.15(3) 0.083(12) 0.008(16) 0.000(10) 0.032(16)
N35B 0.078(14) 0.24(5) 0.15(2) 0.05(3) -0.003(13) 0.06(2)
C3 0.069(5) 0.087(6) 0.126(7) -0.006(5) -0.006(5) -0.009(4)
N2 0.050(3) 0.080(4) 0.033(3) 0.005(3) -0.001(3) 0.008(3)
C2 0.063(5) 0.084(5) 0.109(7) -0.001(5) -0.008(5) 0.004(4)
C7 0.052(4) 0.089(5) 0.045(4) 0.005(4) 0.004(3) 0.017(3)
C18 0.080(5) 0.098(6) 0.070(5) -0.008(5) 0.005(4) 0.015(4)
C12 0.070(4) 0.084(6) 0.074(5) -0.004(4) -0.002(4) -0.003(4)
C11 0.070(4) 0.071(4) 0.040(4) -0.005(3) 0.000(3) 0.009(3)
C10 0.051(4) 0.089(5) 0.035(4) 0.000(3) -0.001(3) 0.007(3)
C14 0.083(7) 0.193(14) 0.254(15) 0.064(13) 0.005(8) 0.009(7)
C13 0.080(6) 0.110(8) 0.158(9) 0.020(7) 0.007(6) -0.003(5)
C15 0.091(8) 0.263(19) 0.184(10) 0.058(11) -0.025(8) -0.017(10)
C16 0.072(5) 0.069(4) 0.035(4) -0.003(3) 0.001(3) 0.008(4)
C17 0.070(4) 0.064(4) 0.040(4) -0.002(3) 0.001(3) 0.004(3)
C50 0.079(5) 0.107(7) 0.087(6) 0.005(5) 0.000(4) 0.013(5)
C48 0.066(4) 0.072(5) 0.053(4) -0.008(4) 0.007(4) -0.003(4)
C47 0.068(4) 0.064(4) 0.029(4) -0.001(3) 0.001(3) -0.002(3)
C46 0.047(4) 0.064(4) 0.029(3) 0.000(3) -0.002(3) 0.009(3)
C45 0.108(8) 0.116(8) 0.165(10) -0.034(8) -0.002(7) 0.048(7)
C44 0.084(6) 0.083(6) 0.098(6) 0.015(5) -0.030(5) 0.005(5)
C43 0.067(5) 0.087(6) 0.089(6) 0.002(5) -0.003(4) 0.021(4)
C42 0.059(4) 0.072(5) 0.050(4) 0.003(4) 0.000(3) 0.007(3)
C41 0.043(3) 0.070(4) 0.037(4) 0.007(3) -0.001(3) 0.003(3)
C40 0.054(4) 0.082(5) 0.034(4) 0.002(3) -0.002(3) 0.006(3)
C39 0.076(6) 0.108(7) 0.081(6) -0.007(5) -0.002(5) -0.015(5)
O33 0.137(6) 0.119(6) 0.118(5) 0.013(4) -0.020(5) -0.032(5)
O32 0.174(8) 0.123(6) 0.074(4) 0.004(4) -0.006(4) -0.013(5)
C38 0.073(5) 0.089(5) 0.067(5) -0.013(4) 0.002(4) 0.003(4)
C37 0.054(4) 0.079(5) 0.047(4) -0.008(4) -0.001(3) 0.013(3)
C36 0.051(4) 0.058(4) 0.032(4) -0.001(3) 0.003(3) -0.003(3)
C34 0.109(7) 0.134(9) 0.126(8) 0.007(7) -0.030(7) -0.063(7)
C33 0.066(5) 0.076(5) 0.084(5) 0.001(4) 0.006(4) -0.019(4)
C32 0.053(4) 0.080(5) 0.056(5) 0.001(4) 0.001(3) -0.005(4)
C31 0.057(4) 0.058(4) 0.033(4) -0.001(3) 0.002(3) 0.004(3)
O36 0.116(4) 0.058(3) 0.027(3) 0.000(2) 0.007(3) 0.001(3)
O35 0.071(3) 0.085(4) 0.032(3) -0.005(2) 0.002(2) -0.017(3)
C35 0.099(7) 0.098(7) 0.081(5) 0.019(5) -0.001(5) -0.032(6)
N34 0.056(3) 0.064(3) 0.026(3) 0.001(3) 0.000(3) 0.001(3)
N32 0.046(3) 0.072(4) 0.026(3) 0.003(3) 0.004(2) 0.006(3)
C22 0.078(5) 0.064(5) 0.035(4) -0.002(3) 0.000(4) 0.005(4)
N33 0.052(3) 0.080(4) 0.033(3) -0.001(3) 0.000(3) 0.004(3)
C20 0.129(8) 0.119(8) 0.143(10) 0.003(7) 0.004(7) 0.038(6)
O31 0.077(3) 0.086(4) 0.029(3) 0.001(2) 0.005(2) 0.025(3)
N31 0.062(4) 0.064(4) 0.031(3) 0.001(3) -0.002(3) 0.007(3)
C21 0.126(8) 0.116(9) 0.138(10) 0.003(7) -0.018(7) 0.045(6)
N5 0.146(8) 0.137(8) 0.128(7) -0.034(6) -0.026(6) 0.055(6)

loop_
_atom_type_symbol
_atom_type_description
_atom_type_scat_dispersion_real
_atom_type_scat_dispersion_imag
_atom_type_scat_source
C C 0.0033 0.0016 'International Tables Vol C Tables 4.2.6.8 and 6.1.1.4'
H H 0.0000 0.0000 'International Tables Vol C Tables 4.2.6.8 and 6.1.1.4'
N N 0.0061 0.0033 'International Tables Vol C Tables 4.2.6.8 and 6.1.1.4'
O O 0.0106 0.0060 'International Tables Vol C Tables 4.2.6.8 and 6.1.1.4'

loop_
_geom_angle_atom_site_label_1
_geom_angle_atom_site_label_2
_geom_angle_atom_site_label_3
_geom_angle
_geom_angle_site_symmetry_1
_geom_angle_site_symmetry_3
C22 N1 C1 124.3(6) 2_665 .
C22 N1 H1 117.8 2_665 .
C1 N1 H1 117.8 . .
N1 C1 C6 107.1(6) . .
N1 C1 C2 109.7(6) . .
C6 C1 C2 109.9(7) . .
N1 C1 H1A 110.0 . .
C6 C1 H1A 110.0 . .
C2 C1 H1A 110.0 . .
C18 C19 C20 115.5(10) . .
C18 C19 H19A 108.4 . .
C20 C19 H19A 108.4 . .
C18 C19 H19B 108.4 . .
C20 C19 H19B 108.4 . .
H19A C19 H19B 107.5 . .
O1 C6 N2 123.4(7) . .
O1 C6 C1 119.4(7) . .
N2 C6 C1 117.0(6) . .
C3 C5 H5A 109.5 . .
C3 C5 H5B 109.5 . .
H5A C5 H5B 109.5 . .
C3 C5 H5C 109.5 . .
H5A C5 H5C 109.5 . .
H5B C5 H5C 109.5 . .
O36 C52 N31 123.7(7) . 2_665
O36 C52 C47 122.2(7) . .
N31 C52 C47 114.1(6) 2_665 .
C16 N4 C17 121.5(6) . .
C16 N4 H4 119.3 . .
C17 N4 H4 119.3 . .
C3 C4 H4A 109.5 . .
C3 C4 H4B 109.5 . .
H4A C4 H4B 109.5 . .
C3 C4 H4C 109.5 . .
H4A C4 H4C 109.5 . .
H4B C4 H4C 109.5 . .
C48 C49 C50 111.5(6) . .
C48 C49 H49A 109.3 . .
C50 C49 H49A 109.3 . .
C48 C49 H49B 109.3 . .
C50 C49 H49B 109.3 . .
H49A C49 H49B 108.0 . .
C10 N3 C11 123.8(6) . .
C10 N3 H3 118.1 . .
C11 N3 H3 118.1 . .
C9A C8A C7 119(3) . .
C9A C8A H8A1 107.7 . .
C7 C8A H8A1 107.7 . .
C9A C8A H8A2 107.7 . .
C7 C8A H8A2 107.7 . .
H8A1 C8A H8A2 107.1 . .
O3A C9A O2A 118.6(18) . .
O3A C9A C8A 119(2) . .
O2A C9A C8A 122(2) . .
N35A C51A C50 107(3) . .
N35A C51A H51A 110.2 . .
C50 C51A H51A 110.2 . .
N35A C51A H51B 110.2 . .
C50 C51A H51B 110.2 . .
H51A C51A H51B 108.5 . .
C51A N35A H35A 109.5 . .
C51A N35A H35B 109.5 . .
H35A N35A H35B 109.5 . .
C51A N35A H35C 109.5 . .
H35A N35A H35C 109.5 . .
H35B N35A H35C 109.5 . .
C9B C8B C7 110(4) . .
C9B C8B H8B1 109.6 . .
C7 C8B H8B1 109.6 . .
C9B C8B H8B2 109.6 . .
C7 C8B H8B2 109.6 . .
H8B1 C8B H8B2 108.1 . .
O3B C9B O2B 97(3) . .
O3B C9B C8B 133(4) . .
O2B C9B C8B 129(4) . .
C9B O3B O2B 41.6(18) . .
C9B O2B O3B 41.2(19) . .
C50 C51B N35B 108(2) . .
C50 C51B H51C 110.1 . .
N35B C51B H51C 110.1 . .
C50 C51B H51D 110.1 . .
N35B C51B H51D 110.1 . .
H51C C51B H51D 108.4 . .
C51B N35B H35D 109.5 . .
C51B N35B H35E 109.5 . .
H35D N35B H35E 109.5 . .
C51B N35B H35F 109.5 . .
H35D N35B H35F 109.5 . .
H35E N35B H35F 109.5 . .
C4 C3 C5 111.1(11) . .
C4 C3 C2 109.0(8) . .
C5 C3 C2 111.3(9) . .
C4 C3 H3A 108.4 . .
C5 C3 H3A 108.4 . .
C2 C3 H3A 108.4 . .
C6 N2 C7 121.4(6) . .
C6 N2 H2 119.3 . .
C7 N2 H2 119.3 . .
C3 C2 C1 115.9(7) . .
C3 C2 H2A 108.3 . .
C1 C2 H2A 108.3 . .
C3 C2 H2B 108.3 . .
C1 C2 H2B 108.3 . .
H2A C2 H2B 107.4 . .
N2 C7 C10 109.2(6) . .
N2 C7 C8A 116.4(13) . .
C10 C7 C8A 103.8(10) . .
N2 C7 C8B 107(2) . .
C10 C7 C8B 105.2(15) . .
N2 C7 H7 109.1 . .
C10 C7 H7 109.1 . .
C8A C7 H7 109.1 . .
C19 C18 C17 119.6(8) . .
C19 C18 H18A 107.4 . .
C17 C18 H18A 107.4 . .
C19 C18 H18B 107.4 . .
C17 C18 H18B 107.4 . .
H18A C18 H18B 106.9 . .
C13 C12 C11 116.5(7) . .
C13 C12 H12A 108.2 . .
C11 C12 H12A 108.2 . .
C13 C12 H12B 108.2 . .
C11 C12 H12B 108.2 . .
H12A C12 H12B 107.3 . .
N3 C11 C16 108.6(6) . .
N3 C11 C12 107.8(6) . .
C16 C11 C12 109.1(6) . .
N3 C11 H11 110.4 . .
C16 C11 H11 110.4 . .
C12 C11 H11 110.4 . .
O4 C10 N3 122.5(7) . .
O4 C10 C7 121.7(7) . .
N3 C10 C7 115.6(6) . .
C13 C14 H14A 109.5 . .
C13 C14 H14B 109.5 . .
H14A C14 H14B 109.5 . .
C13 C14 H14C 109.5 . .
H14A C14 H14C 109.5 . .
H14B C14 H14C 109.5 . .
C15 C13 C12 107.3(11) . .
C15 C13 C14 105.9(12) . .
C12 C13 C14 109.9(10) . .
C15 C13 H13 111.2 . .
C12 C13 H13 111.2 . .
C14 C13 H13 111.2 . .
C13 C15 H15A 109.5 . .
C13 C15 H15B 109.5 . .
H15A C15 H15B 109.5 . .
C13 C15 H15C 109.5 . .
H15A C15 H15C 109.5 . .
H15B C15 H15C 109.5 . .
O5 C16 N4 123.2(7) . .
O5 C16 C11 119.5(7) . .
N4 C16 C11 117.3(6) . .
N4 C17 C22 109.8(6) . .
N4 C17 C18 110.0(6) . .
C22 C17 C18 109.5(6) . .
N4 C17 H17 109.2 . .
C22 C17 H17 109.2 . .
C18 C17 H17 109.2 . .
C49 C50 C51B 108.8(14) . .
C49 C50 C51A 112.8(15) . .
C49 C50 H50A 109.0 . .
C51A C50 H50A 109.0 . .
C49 C50 H50B 109.0 . .
C51A C50 H50B 109.0 . .
H50A C50 H50B 107.8 . .
C49 C48 C47 115.2(6) . .
C49 C48 H48A 108.5 . .
C47 C48 H48A 108.5 . .
C49 C48 H48B 108.5 . .
C47 C48 H48B 108.5 . .
H48A C48 H48B 107.5 . .
N34 C47 C52 111.7(5) . .
N34 C47 C48 111.3(6) . .
C52 C47 C48 110.5(6) . .
N34 C47 H47 107.7 . .
C52 C47 H47 107.7 . .
C48 C47 H47 107.7 . .
O35 C46 N34 120.9(7) . .
O35 C46 C41 120.7(6) . .
N34 C46 C41 118.4(6) . .
C43 C45 H45A 109.5 . .
C43 C45 H45B 109.5 . .
H45A C45 H45B 109.5 . .
C43 C45 H45C 109.5 . .
H45A C45 H45C 109.5 . .
H45B C45 H45C 109.5 . .
C43 C44 H44A 109.5 . .
C43 C44 H44B 109.5 . .
H44A C44 H44B 109.5 . .
C43 C44 H44C 109.5 . .
H44A C44 H44C 109.5 . .
H44B C44 H44C 109.5 . .
C44 C43 C42 113.5(7) . .
C44 C43 C45 111.1(8) . .
C42 C43 C45 110.5(8) . .
C44 C43 H43 107.1 . .
C42 C43 H43 107.1 . .
C45 C43 H43 107.1 . .
C43 C42 C41 114.9(7) . .
C43 C42 H42A 108.5 . .
C41 C42 H42A 108.5 . .
C43 C42 H42B 108.5 . .
C41 C42 H42B 108.5 . .
H42A C42 H42B 107.5 . .
N33 C41 C46 108.7(5) . .
N33 C41 C42 110.8(6) . .
C46 C41 C42 107.3(5) . .
N33 C41 H41 110.0 . .
C46 C41 H41 110.0 . .
C42 C41 H41 110.0 . .
O34B C40 N33 121(2) . .
O34A C40 N33 122(2) . .
O34B C40 C37 122(2) . .
O34A C40 C37 121(2) . .
N33 C40 C37 115.2(6) . .
O32 C39 O33 118.3(9) . .
O32 C39 C38 122.7(10) . .
O33 C39 C38 119.0(9) . .
C39 C38 C37 115.2(7) . .
C39 C38 H38A 108.5 . .
C37 C38 H38A 108.5 . .
C39 C38 H38B 108.5 . .
C37 C38 H38B 108.5 . .
H38A C38 H38B 107.5 . .
N32 C37 C40 112.8(6) . .
N32 C37 C38 111.5(6) . .
C40 C37 C38 111.7(6) . .
N32 C37 H37 106.8 . .
C40 C37 H37 106.8 . .
C38 C37 H37 106.8 . .
O31 C36 N32 122.9(6) . .
O31 C36 C31 119.7(6) . .
N32 C36 C31 117.2(6) . .
C33 C34 H34A 109.5 . .
C33 C34 H34B 109.5 . .
H34A C34 H34B 109.5 . .
C33 C34 H34C 109.5 . .
H34A C34 H34C 109.5 . .
H34B C34 H34C 109.5 . .
C35 C33 C34 110.6(8) . .
C35 C33 C32 112.6(7) . .
C34 C33 C32 109.5(8) . .
C35 C33 H33 108.0 . .
C34 C33 H33 108.0 . .
C32 C33 H33 108.0 . .
C31 C32 C33 113.4(6) . .
C31 C32 H32A 108.9 . .
C33 C32 H32A 108.9 . .
C31 C32 H32B 108.9 . .
C33 C32 H32B 108.9 . .
H32A C32 H32B 107.7 . .
N31 C31 C36 107.2(5) . .
N31 C31 C32 108.0(6) . .
C36 C31 C32 109.9(6) . .
N31 C31 H31 110.5 . .
C36 C31 H31 110.5 . .
C32 C31 H31 110.5 . .
C33 C35 H35G 109.5 . .
C33 C35 H35H 109.5 . .
H35G C35 H35H 109.5 . .
C33 C35 H35I 109.5 . .
H35G C35 H35I 109.5 . .
H35H C35 H35I 109.5 . .
C46 N34 C47 120.7(5) . .
C46 N34 H24 119.6 . .
C47 N34 H24 119.6 . .
C36 N32 C37 120.7(6) . .
C36 N32 H22 119.6 . .
C37 N32 H22 119.6 . .
O6 C22 N1 122.9(7) . 2_665
O6 C22 C17 121.4(7) . .
N1 C22 C17 115.6(6) 2_665 .
C40 N33 C41 124.9(6) . .
C40 N33 H23 117.5 . .
C41 N33 H23 117.5 . .
C21 C20 C19 109.6(10) . .
C21 C20 H20A 109.8 . .
C19 C20 H20A 109.8 . .
C21 C20 H20B 109.8 . .
C19 C20 H20B 109.8 . .
H20A C20 H20B 108.2 . .
C52 N31 C31 124.5(6) 2_665 .
C52 N31 H21 117.7 2_665 .
C31 N31 H21 117.7 . .
C20 C21 N5 112.5(9) . .
C20 C21 H21A 109.1 . .
N5 C21 H21A 109.1 . .
C20 C21 H21B 109.1 . .
N5 C21 H21B 109.1 . .
H21A C21 H21B 107.8 . .
C21 N5 H5D 109.5 . .
C21 N5 H5E 109.5 . .
H5D N5 H5E 109.5 . .
C21 N5 H5F 109.5 . .
H5D N5 H5F 109.5 . .
H5E N5 H5F 109.5 . .

loop_
_geom_bond_atom_site_label_1
_geom_bond_atom_site_label_2
_geom_bond_distance
_geom_bond_site_symmetry_2
O1 C6 1.234(7) .
N1 C22 1.345(9) 2_665
N1 C1 1.453(9) .
N1 H1 0.8800 .
C1 C6 1.512(10) .
C1 C2 1.560(12) .
C1 H1A 1.0000 .
C19 C18 1.371(12) .
C19 C20 1.566(15) .
C19 H19A 0.9900 .
C19 H19B 0.9900 .
O6 C22 1.226(8) .
C6 N2 1.342(9) .
C5 C3 1.518(13) .
C5 H5A 0.9800 .
C5 H5B 0.9800 .
C5 H5C 0.9800 .
C52 O36 1.238(7) .
C52 N31 1.343(9) 2_665
C52 C47 1.494(10) .
O5 C16 1.233(7) .
O4 C10 1.238(8) .
N4 C16 1.345(9) .
N4 C17 1.443(9) .
N4 H4 0.8800 .
C4 C3 1.509(15) .
C4 H4A 0.9800 .
C4 H4B 0.9800 .
C4 H4C 0.9800 .
C49 C48 1.487(10) .
C49 C50 1.536(11) .
C49 H49A 0.9900 .
C49 H49B 0.9900 .
N3 C10 1.333(9) .
N3 C11 1.447(9) .
N3 H3 0.8800 .
C8A C9A 1.42(2) .
C8A C7 1.52(3) .
C8A H8A1 0.9900 .
C8A H8A2 0.9900 .
O2A C9A 1.250(16) .
O3A C9A 1.198(15) .
O34A C40 1.24(2) .
C51A N35A 1.47(3) .
C51A C50 1.58(3) .
C51A H51A 0.9900 .
C51A H51B 0.9900 .
N35A H35A 0.9100 .
N35A H35B 0.9100 .
N35A H35C 0.9100 .
C8B C9B 1.42(3) .
C8B C7 1.67(6) .
C8B H8B1 0.9900 .
C8B H8B2 0.9900 .
C9B O3B 1.21(2) .
C9B O2B 1.22(2) .
O3B O2B 1.82(5) .
O34B C40 1.24(3) .
C51B C50 1.56(3) .
C51B N35B 1.56(3) .
C51B H51C 0.9900 .
C51B H51D 0.9900 .
N35B H35D 0.9100 .
N35B H35E 0.9100 .
N35B H35F 0.9100 .
C3 C2 1.538(13) .
C3 H3A 1.0000 .
N2 C7 1.454(9) .
N2 H2 0.8800 .
C2 H2A 0.9900 .
C2 H2B 0.9900 .
C7 C10 1.500(10) .
C7 H7 1.0000 .
C18 C17 1.545(11) .
C18 H18A 0.9900 .
C18 H18B 0.9900 .
C12 C13 1.492(13) .
C12 C11 1.567(11) .
C12 H12A 0.9900 .
C12 H12B 0.9900 .
C11 C16 1.529(11) .
C11 H11 1.0000 .
C14 C13 1.500(16) .
C14 H14A 0.9800 .
C14 H14B 0.9800 .
C14 H14C 0.9800 .
C13 C15 1.455(16) .
C13 H13 1.0000 .
C15 H15A 0.9800 .
C15 H15B 0.9800 .
C15 H15C 0.9800 .
C17 C22 1.498(11) .
C17 H17 1.0000 .
C50 H50A 0.9900 .
C50 H50B 0.9900 .
C48 C47 1.547(10) .
C48 H48A 0.9900 .
C48 H48B 0.9900 .
C47 N34 1.453(9) .
C47 H47 1.0000 .
C46 O35 1.239(7) .
C46 N34 1.337(8) .
C46 C41 1.505(10) .
C45 C43 1.521(13) .
C45 H45A 0.9800 .
C45 H45B 0.9800 .
C45 H45C 0.9800 .
C44 C43 1.512(12) .
C44 H44A 0.9800 .
C44 H44B 0.9800 .
C44 H44C 0.9800 .
C43 C42 1.516(11) .
C43 H43 1.0000 .
C42 C41 1.547(10) .
C42 H42A 0.9900 .
C42 H42B 0.9900 .
C41 N33 1.447(8) .
C41 H41 1.0000 .
C40 N33 1.314(9) .
C40 C37 1.506(10) .
C39 O32 1.279(11) .
C39 O33 1.292(12) .
C39 C38 1.396(12) .
C38 C37 1.564(11) .
C38 H38A 0.9900 .
C38 H38B 0.9900 .
C37 N32 1.416(8) .
C37 H37 1.0000 .
C36 O31 1.238(7) .
C36 N32 1.327(8) .
C36 C31 1.525(9) .
C34 C33 1.515(12) .
C34 H34A 0.9800 .
C34 H34B 0.9800 .
C34 H34C 0.9800 .
C33 C35 1.504(11) .
C33 C32 1.544(11) .
C33 H33 1.0000 .
C32 C31 1.529(10) .
C32 H32A 0.9900 .
C32 H32B 0.9900 .
C31 N31 1.465(9) .
C31 H31 1.0000 .
C35 H35G 0.9800 .
C35 H35H 0.9800 .
C35 H35I 0.9800 .
N34 H24 0.8800 .
N32 H22 0.8800 .
C22 N1 1.345(9) 2_665
N33 H23 0.8800 .
C20 C21 1.516(17) .
C20 H20A 0.9900 .
C20 H20B 0.9900 .
N31 C52 1.343(9) 2_665
N31 H21 0.8800 .
C21 N5 1.617(13) .
C21 H21A 0.9900 .
C21 H21B 0.9900 .
N5 H5D 0.9100 .
N5 H5E 0.9100 .
N5 H5F 0.9100 .

loop_
_platon_squeeze_void_nr
_platon_squeeze_void_average_x
_platon_squeeze_void_average_y
_platon_squeeze_void_average_z
_platon_squeeze_void_volume
_platon_squeeze_void_count_electrons
_platon_squeeze_void_content
1 0.000 0.000 -0.023 254 95 ' '
2 0.500 0.000 -0.018 655 262 ' '
3 1.000 0.500 -0.102 654 262 ' '
4 0.500 0.500 -0.035 253 95 ' '
5 0.788 0.166 0.051 9 0 ' '
6 0.212 0.834 0.051 9 0 ' '
7 0.288 0.334 0.949 9 0 ' '
8 0.712 0.666 0.949 8 0 ' '
